data_7051572
loop_
_publ_author_name
'Thallaj, Nasser K.'
'Machkour, Ahmed'
'Mandon, Dominique'
'Welter, Richard'

_publ_section_title
;
 Square pyramidal geometry around the metal and tridentate coordination
 mode of the tripod in the
 [6-(3&#x2032;-cyanophenyl)-2-pyridylmethyl]bis(2-pyridylmethyl)amine
 FeCl2 complex: a solid state effect
;
_journal_issue 12
_journal_name_full 'New Journal of Chemistry'
_journal_page_first 1555
_journal_paper_doi 10.1039/b512108f
_journal_volume 29
_journal_year 2005
_chemical_formula_moiety 'C25 H21 Cl2 Fe N5'
_chemical_formula_sum 'C25 H21 Cl2 Fe N5'
_chemical_formula_weight 518.22
_chemical_name_systematic
;
?
;
_space_group_IT_number 14
_symmetry_cell_setting monoclinic
_symmetry_space_group_name_Hall '-P 2ybc'
_symmetry_space_group_name_H-M 'P 1 21/c 1'
_atom_sites_solution_hydrogens geom
_atom_sites_solution_primary direct
_atom_sites_solution_secondary difmap
_audit_creation_method SHELXL-97
_cell_angle_alpha 90.00
_cell_angle_beta 97.946(5)
_cell_angle_gamma 90.00
_cell_formula_units_Z 4
_cell_length_a 10.981(5)
_cell_length_b 12.583(5)
_cell_length_c 17.066(5)
_cell_measurement_reflns_used 19949
_cell_measurement_temperature 173(2)
_cell_measurement_theta_max 30.034
_cell_measurement_theta_min 0.998
_cell_volume 2335.4(16)
_computing_cell_refinement 'Denzo (Nonius B.V., 1998)'
_computing_data_collection 'Collect (Nonius B.V., 1998)'
_computing_data_reduction 'Denzo (Nonius B.V., 1998)'
_computing_molecular_graphics 'PLATON 98 (Spek, 1998)'
_computing_publication_material 'SHELXL-97 (Sheldrick, 1997)'
_computing_structure_refinement 'SHELXL-97 (Sheldrick, 1997)'
_computing_structure_solution 'SHELXS-97 (Sheldrick, 1997)'
_diffrn_ambient_temperature 173(2)
_diffrn_measured_fraction_theta_full 0.998
_diffrn_measured_fraction_theta_max 0.998
_diffrn_measurement_device_type KappaCCD
_diffrn_measurement_method '\p scans'
_diffrn_radiation_monochromator graphite
_diffrn_radiation_source 'fine-focus sealed tube'
_diffrn_radiation_type MoK\a
_diffrn_radiation_wavelength 0.71069
_diffrn_reflns_av_R_equivalents 0.0000
_diffrn_reflns_av_sigmaI/netI 0.1409
_diffrn_reflns_limit_h_max 15
_diffrn_reflns_limit_h_min -15
_diffrn_reflns_limit_k_max 17
_diffrn_reflns_limit_k_min 0
_diffrn_reflns_limit_l_max 23
_diffrn_reflns_limit_l_min 0
_diffrn_reflns_number 6781
_diffrn_reflns_theta_full 29.95
_diffrn_reflns_theta_max 29.95
_diffrn_reflns_theta_min 2.02
_exptl_absorpt_coefficient_mu 0.898
_exptl_absorpt_correction_type none
_exptl_crystal_colour orange
_exptl_crystal_density_diffrn 1.474
_exptl_crystal_density_method 'not measured'
_exptl_crystal_description prism
_exptl_crystal_F_000 1064
_exptl_crystal_size_max 0.13
_exptl_crystal_size_mid 0.10
_exptl_crystal_size_min 0.08
_refine_diff_density_max 0.453
_refine_diff_density_min -0.305
_refine_diff_density_rms 0.068
_refine_ls_extinction_method none
_refine_ls_goodness_of_fit_ref 0.853
_refine_ls_hydrogen_treatment constr
_refine_ls_matrix_type full
_refine_ls_number_parameters 298
_refine_ls_number_reflns 6780
_refine_ls_number_restraints 0
_refine_ls_restrained_S_all 0.853
_refine_ls_R_factor_all 0.1147
_refine_ls_R_factor_gt 0.0499
_refine_ls_shift/su_max 0.001
_refine_ls_shift/su_mean 0.000
_refine_ls_structure_factor_coef Fsqd
_refine_ls_weighting_details 'calc w=1/[\s^2^(Fo^2^)+(0.0000P)^2^+0.0000P] where P=(Fo^2^+2Fc^2^)/3'
_refine_ls_weighting_scheme calc
_refine_ls_wR_factor_gt 0.1016
_refine_ls_wR_factor_ref 0.1204
_reflns_number_gt 4054
_reflns_number_total 6780
_reflns_threshold_expression >2sigma(I)
_cod_data_source_file b512108f.txt
_cod_data_source_block nassermono
_cod_original_sg_symbol_H-M 'P 21/c'
_cod_database_code 7051572

loop_
_symmetry_equiv_pos_as_xyz
'x, y, z'
'-x, y+1/2, -z+1/2'
'-x, -y, -z'
'x, -y-1/2, z-1/2'

loop_
_atom_site_label
_atom_site_type_symbol
_atom_site_fract_x
_atom_site_fract_y
_atom_site_fract_z
_atom_site_U_iso_or_equiv
_atom_site_adp_type
_atom_site_occupancy
_atom_site_symmetry_multiplicity
_atom_site_calc_flag
_atom_site_refinement_flags
_atom_site_disorder_assembly
_atom_site_disorder_group
Fe Fe 0.85159(3) 0.80527(3) 0.13926(2) 0.02740(11) Uani 1 1 d . . .
Cl2 Cl 1.04393(6) 0.77601(6) 0.09833(4) 0.03355(17) Uani 1 1 d . . .
Cl1 Cl 0.75786(7) 0.64331(6) 0.15041(5) 0.0452(2) Uani 1 1 d . . .
N1 N 0.85323(18) 0.98449(16) 0.14654(11) 0.0234(5) Uani 1 1 d . . .
N4 N 0.68701(18) 1.18861(16) 0.08896(12) 0.0254(5) Uani 1 1 d . . .
C5 C 0.9469(2) 0.9373(2) 0.28044(14) 0.0245(5) Uani 1 1 d . . .
N2 N 0.90129(19) 0.84016(17) 0.26162(12) 0.0269(5) Uani 1 1 d . . .
C18 C 0.6812(2) 1.2949(2) 0.08033(15) 0.0273(6) Uani 1 1 d . . .
C7 C 0.8784(2) 1.0156(2) 0.06685(15) 0.0268(6) Uani 1 1 d . . .
H7A H 0.9640 0.9970 0.0604 0.032 Uiso 1 1 calc . . .
H7B H 0.8680 1.0933 0.0598 0.032 Uiso 1 1 calc . . .
N3 N 0.7572(2) 0.85992(18) 0.02728(13) 0.0304(5) Uani 1 1 d . . .
C19 C 0.6401(2) 1.3338(2) -0.00131(16) 0.0291(6) Uani 1 1 d . . .
C6 C 0.9554(2) 1.0086(2) 0.20989(14) 0.0250(5) Uani 1 1 d . . .
H6A H 0.9510 1.0840 0.2259 0.030 Uiso 1 1 calc . . .
H6B H 1.0350 0.9972 0.1902 0.030 Uiso 1 1 calc . . .
C15 C 0.7603(2) 1.2123(2) 0.22679(15) 0.0294(6) Uani 1 1 d . . .
H15 H 0.7885 1.1821 0.2771 0.035 Uiso 1 1 calc . . .
C23 C 0.5479(2) 1.2965(2) -0.13532(16) 0.0321(6) Uani 1 1 d . . .
C24 C 0.5875(2) 1.2621(2) -0.05894(16) 0.0301(6) Uani 1 1 d . . .
H24 H 0.5790 1.1895 -0.0456 0.036 Uiso 1 1 calc . . .
C16 C 0.7524(3) 1.3212(2) 0.21708(16) 0.0346(7) Uani 1 1 d . . .
H16 H 0.7751 1.3668 0.2610 0.042 Uiso 1 1 calc . . .
C8 C 0.7894(2) 0.9574(2) 0.00569(15) 0.0286(6) Uani 1 1 d . . .
C25 C 0.4928(3) 1.2196(3) -0.19249(17) 0.0373(7) Uani 1 1 d . . .
C12 C 0.6789(3) 0.8024(2) -0.02456(18) 0.0383(7) Uani 1 1 d . . .
H12 H 0.6548 0.7337 -0.0095 0.046 Uiso 1 1 calc . . .
C10 C 0.6682(3) 0.9402(3) -0.12030(17) 0.0468(8) Uani 1 1 d . . .
H10 H 0.6386 0.9674 -0.1713 0.056 Uiso 1 1 calc . . .
C9 C 0.7468(3) 1.0005(3) -0.06749(15) 0.0366(7) Uani 1 1 d . . .
H9 H 0.7708 1.0698 -0.0812 0.044 Uiso 1 1 calc . . .
C13 C 0.7343(2) 1.0288(2) 0.16548(14) 0.0254(5) Uani 1 1 d . . .
H13A H 0.7228 1.0060 0.2195 0.030 Uiso 1 1 calc . . .
H13B H 0.6662 0.9982 0.1282 0.030 Uiso 1 1 calc . . .
C14 C 0.7261(2) 1.1479(2) 0.16103(14) 0.0246(5) Uani 1 1 d . . .
C17 C 0.7118(3) 1.3635(2) 0.14401(16) 0.0329(6) Uani 1 1 d . . .
H17 H 0.7047 1.4383 0.1370 0.040 Uiso 1 1 calc . . .
C20 C 0.6530(3) 1.4397(2) -0.02278(17) 0.0388(7) Uani 1 1 d . . .
H20 H 0.6886 1.4894 0.0156 0.047 Uiso 1 1 calc . . .
C21 C 0.6139(3) 1.4734(2) -0.10009(18) 0.0421(7) Uani 1 1 d . . .
H21 H 0.6243 1.5456 -0.1140 0.050 Uiso 1 1 calc . . .
C22 C 0.5604(3) 1.4027(2) -0.15651(17) 0.0381(7) Uani 1 1 d . . .
H22 H 0.5325 1.4260 -0.2089 0.046 Uiso 1 1 calc . . .
N5 N 0.4509(3) 1.1568(2) -0.23703(15) 0.0497(7) Uani 1 1 d . . .
C1 C 0.8969(3) 0.7699(2) 0.32091(17) 0.0335(6) Uani 1 1 d . . .
H1 H 0.8632 0.7014 0.3086 0.040 Uiso 1 1 calc . . .
C2 C 0.9393(3) 0.7938(2) 0.39859(16) 0.0378(7) Uani 1 1 d . . .
H2 H 0.9371 0.7420 0.4389 0.045 Uiso 1 1 calc . . .
C3 C 0.9847(3) 0.8938(2) 0.41700(16) 0.0397(7) Uani 1 1 d . . .
H3 H 1.0145 0.9119 0.4703 0.048 Uiso 1 1 calc . . .
C4 C 0.9868(3) 0.9678(2) 0.35735(15) 0.0334(6) Uani 1 1 d . . .
H4 H 1.0150 1.0381 0.3691 0.040 Uiso 1 1 calc . . .
C11 C 0.6333(3) 0.8405(3) -0.09856(17) 0.0456(8) Uani 1 1 d . . .
H11 H 0.5785 0.7987 -0.1340 0.055 Uiso 1 1 calc . . .

loop_
_atom_site_aniso_label
_atom_site_aniso_U_11
_atom_site_aniso_U_22
_atom_site_aniso_U_33
_atom_site_aniso_U_23
_atom_site_aniso_U_13
_atom_site_aniso_U_12
Fe 0.0364(2) 0.01721(19) 0.0278(2) -0.00314(16) 0.00178(16) -0.00012(16)
Cl2 0.0363(4) 0.0379(4) 0.0262(3) -0.0027(3) 0.0031(3) 0.0029(3)
Cl1 0.0428(4) 0.0201(3) 0.0725(6) -0.0054(3) 0.0068(4) -0.0051(3)
N1 0.0276(11) 0.0224(11) 0.0202(10) 0.0019(9) 0.0031(8) -0.0019(9)
N4 0.0281(11) 0.0211(11) 0.0259(11) 0.0005(9) 0.0001(9) -0.0001(9)
C5 0.0258(13) 0.0221(13) 0.0259(13) 0.0018(10) 0.0046(10) 0.0018(10)
N2 0.0348(12) 0.0211(11) 0.0259(11) 0.0013(9) 0.0079(9) 0.0007(9)
C18 0.0306(14) 0.0206(13) 0.0304(14) 0.0011(11) 0.0029(11) -0.0011(11)
C7 0.0329(14) 0.0246(14) 0.0238(13) 0.0023(11) 0.0066(11) -0.0014(11)
N3 0.0309(12) 0.0295(13) 0.0302(12) -0.0072(10) 0.0021(9) 0.0003(10)
C19 0.0308(14) 0.0236(14) 0.0324(15) 0.0019(11) 0.0026(11) 0.0025(11)
C6 0.0287(14) 0.0216(13) 0.0243(13) 0.0001(10) 0.0018(10) -0.0030(10)
C15 0.0349(15) 0.0286(15) 0.0244(13) -0.0011(11) 0.0030(11) 0.0011(11)
C23 0.0295(14) 0.0328(16) 0.0334(15) 0.0008(12) 0.0022(12) -0.0011(12)
C24 0.0314(15) 0.0246(14) 0.0343(15) 0.0022(12) 0.0043(12) -0.0004(11)
C16 0.0434(17) 0.0269(15) 0.0328(15) -0.0098(12) 0.0025(12) -0.0026(12)
C8 0.0298(14) 0.0321(15) 0.0246(13) -0.0027(11) 0.0065(11) 0.0031(11)
C25 0.0392(16) 0.0418(18) 0.0304(16) 0.0061(14) 0.0034(13) 0.0007(14)
C12 0.0338(16) 0.0407(17) 0.0396(17) -0.0117(14) 0.0024(12) -0.0038(13)
C10 0.0482(19) 0.065(2) 0.0250(16) 0.0003(15) -0.0036(13) 0.0030(17)
C9 0.0376(16) 0.0476(18) 0.0246(14) 0.0045(13) 0.0045(12) 0.0004(13)
C13 0.0282(13) 0.0243(13) 0.0236(13) 0.0014(11) 0.0037(10) -0.0027(10)
C14 0.0267(13) 0.0230(13) 0.0249(13) 0.0019(10) 0.0059(10) 0.0004(10)
C17 0.0458(17) 0.0173(13) 0.0355(16) -0.0035(11) 0.0046(13) -0.0010(12)
C20 0.0517(18) 0.0225(15) 0.0404(17) 0.0007(13) 0.0005(14) -0.0031(13)
C21 0.0559(19) 0.0234(15) 0.0452(18) 0.0077(13) 0.0010(15) -0.0023(14)
C22 0.0399(17) 0.0363(17) 0.0363(16) 0.0087(13) -0.0005(13) 0.0037(13)
N5 0.0590(18) 0.0475(17) 0.0408(16) -0.0016(14) 0.0008(13) -0.0111(14)
C1 0.0438(17) 0.0239(14) 0.0346(16) 0.0066(12) 0.0120(13) 0.0015(12)
C2 0.0514(18) 0.0358(17) 0.0279(15) 0.0115(13) 0.0111(13) 0.0062(14)
C3 0.0514(18) 0.0428(18) 0.0245(15) 0.0029(13) 0.0037(13) 0.0007(15)
C4 0.0421(16) 0.0306(15) 0.0269(14) -0.0003(12) 0.0029(12) -0.0035(12)
C11 0.0376(17) 0.064(2) 0.0327(17) -0.0133(16) -0.0044(13) -0.0033(16)

loop_
_atom_type_symbol
_atom_type_description
_atom_type_scat_dispersion_real
_atom_type_scat_dispersion_imag
_atom_type_scat_source
C C 0.0033 0.0016 'International Tables Vol C Tables 4.2.6.8 and 6.1.1.4'
H H 0.0000 0.0000 'International Tables Vol C Tables 4.2.6.8 and 6.1.1.4'
Fe Fe 0.3463 0.8444 'International Tables Vol C Tables 4.2.6.8 and 6.1.1.4'
Cl Cl 0.1484 0.1585 'International Tables Vol C Tables 4.2.6.8 and 6.1.1.4'
N N 0.0061 0.0033 'International Tables Vol C Tables 4.2.6.8 and 6.1.1.4'

loop_
_geom_angle_atom_site_label_1
_geom_angle_atom_site_label_2
_geom_angle_atom_site_label_3
_geom_angle
_geom_angle_site_symmetry_1
_geom_angle_site_symmetry_3
_geom_angle_publ_flag
N2 Fe N3 146.06(9) . . ?
N2 Fe N1 75.00(8) . . ?
N3 Fe N1 74.31(8) . . ?
N2 Fe Cl1 99.10(6) . . ?
N3 Fe Cl1 100.94(7) . . ?
N1 Fe Cl1 151.56(6) . . ?
N2 Fe Cl2 101.85(6) . . ?
N3 Fe Cl2 97.39(6) . . ?
N1 Fe Cl2 99.94(6) . . ?
Cl1 Fe Cl2 108.49(4) . . ?
C7 N1 C6 113.55(19) . . ?
C7 N1 C13 112.33(18) . . ?
C6 N1 C13 111.25(19) . . ?
C7 N1 Fe 102.41(14) . . ?
C6 N1 Fe 104.18(14) . . ?
C13 N1 Fe 112.54(14) . . ?
C18 N4 C14 118.8(2) . . ?
N2 C5 C4 122.6(2) . . ?
N2 C5 C6 114.3(2) . . ?
C4 C5 C6 123.0(2) . . ?
C5 N2 C1 117.9(2) . . ?
C5 N2 Fe 117.30(17) . . ?
C1 N2 Fe 124.69(19) . . ?
N4 C18 C17 121.9(2) . . ?
N4 C18 C19 115.7(2) . . ?
C17 C18 C19 122.5(2) . . ?
N1 C7 C8 108.7(2) . . ?
N1 C7 H7A 109.9 . . ?
C8 C7 H7A 109.9 . . ?
N1 C7 H7B 109.9 . . ?
C8 C7 H7B 109.9 . . ?
H7A C7 H7B 108.3 . . ?
C8 N3 C12 118.5(2) . . ?
C8 N3 Fe 114.95(17) . . ?
C12 N3 Fe 126.3(2) . . ?
C20 C19 C24 118.6(3) . . ?
C20 C19 C18 122.2(2) . . ?
C24 C19 C18 119.3(2) . . ?
N1 C6 C5 109.6(2) . . ?
N1 C6 H6A 109.7 . . ?
C5 C6 H6A 109.7 . . ?
N1 C6 H6B 109.7 . . ?
C5 C6 H6B 109.7 . . ?
H6A C6 H6B 108.2 . . ?
C16 C15 C14 118.3(2) . . ?
C16 C15 H15 120.8 . . ?
C14 C15 H15 120.8 . . ?
C24 C23 C22 120.8(3) . . ?
C24 C23 C25 118.3(3) . . ?
C22 C23 C25 120.8(3) . . ?
C23 C24 C19 120.4(3) . . ?
C23 C24 H24 119.8 . . ?
C19 C24 H24 119.8 . . ?
C17 C16 C15 120.1(2) . . ?
C17 C16 H16 120.0 . . ?
C15 C16 H16 120.0 . . ?
N3 C8 C9 122.5(3) . . ?
N3 C8 C7 114.9(2) . . ?
C9 C8 C7 122.6(3) . . ?
N5 C25 C23 178.3(3) . . ?
N3 C12 C11 122.0(3) . . ?
N3 C12 H12 119.0 . . ?
C11 C12 H12 119.0 . . ?
C11 C10 C9 119.7(3) . . ?
C11 C10 H10 120.2 . . ?
C9 C10 H10 120.2 . . ?
C8 C9 C10 118.4(3) . . ?
C8 C9 H9 120.8 . . ?
C10 C9 H9 120.8 . . ?
N1 C13 C14 114.1(2) . . ?
N1 C13 H13A 108.7 . . ?
C14 C13 H13A 108.7 . . ?
N1 C13 H13B 108.7 . . ?
C14 C13 H13B 108.7 . . ?
H13A C13 H13B 107.6 . . ?
N4 C14 C15 122.1(2) . . ?
N4 C14 C13 115.8(2) . . ?
C15 C14 C13 122.1(2) . . ?
C16 C17 C18 118.8(2) . . ?
C16 C17 H17 120.6 . . ?
C18 C17 H17 120.6 . . ?
C19 C20 C21 120.7(3) . . ?
C19 C20 H20 119.7 . . ?
C21 C20 H20 119.7 . . ?
C22 C21 C20 120.6(3) . . ?
C22 C21 H21 119.7 . . ?
C20 C21 H21 119.7 . . ?
C21 C22 C23 118.9(3) . . ?
C21 C22 H22 120.5 . . ?
C23 C22 H22 120.5 . . ?
N2 C1 C2 122.4(3) . . ?
N2 C1 H1 118.8 . . ?
C2 C1 H1 118.8 . . ?
C3 C2 C1 119.0(3) . . ?
C3 C2 H2 120.5 . . ?
C1 C2 H2 120.5 . . ?
C2 C3 C4 119.4(3) . . ?
C2 C3 H3 120.3 . . ?
C4 C3 H3 120.3 . . ?
C5 C4 C3 118.6(3) . . ?
C5 C4 H4 120.7 . . ?
C3 C4 H4 120.7 . . ?
C10 C11 C12 118.9(3) . . ?
C10 C11 H11 120.5 . . ?
C12 C11 H11 120.5 . . ?

loop_
_geom_bond_atom_site_label_1
_geom_bond_atom_site_label_2
_geom_bond_distance
_geom_bond_site_symmetry_2
_geom_bond_publ_flag
Fe N2 2.130(2) . ?
Fe N3 2.157(2) . ?
Fe N1 2.258(2) . ?
Fe Cl1 2.3029(11) . ?
Fe Cl2 2.3435(12) . ?
N1 C7 1.477(3) . ?
N1 C6 1.478(3) . ?
N1 C13 1.496(3) . ?
N4 C18 1.346(3) . ?
N4 C14 1.346(3) . ?
C5 N2 1.343(3) . ?
C5 C4 1.379(3) . ?
C5 C6 1.515(3) . ?
N2 C1 1.350(3) . ?
C18 C17 1.392(4) . ?
C18 C19 1.487(4) . ?
C7 C8 1.516(4) . ?
C7 H7A 0.9900 . ?
C7 H7B 0.9900 . ?
N3 C8 1.342(4) . ?
N3 C12 1.355(3) . ?
C19 C20 1.394(4) . ?
C19 C24 1.399(4) . ?
C6 H6A 0.9900 . ?
C6 H6B 0.9900 . ?
C15 C16 1.382(4) . ?
C15 C14 1.393(4) . ?
C15 H15 0.9500 . ?
C23 C24 1.385(4) . ?
C23 C22 1.397(4) . ?
C23 C25 1.445(4) . ?
C24 H24 0.9500 . ?
C16 C17 1.372(4) . ?
C16 H16 0.9500 . ?
C8 C9 1.383(4) . ?
C25 N5 1.148(4) . ?
C12 C11 1.379(4) . ?
C12 H12 0.9500 . ?
C10 C11 1.377(5) . ?
C10 C9 1.384(4) . ?
C10 H10 0.9500 . ?
C9 H9 0.9500 . ?
C13 C14 1.503(4) . ?
C13 H13A 0.9900 . ?
C13 H13B 0.9900 . ?
C17 H17 0.9500 . ?
C20 C21 1.396(4) . ?
C20 H20 0.9500 . ?
C21 C22 1.381(4) . ?
C21 H21 0.9500 . ?
C22 H22 0.9500 . ?
C1 C2 1.376(4) . ?
C1 H1 0.9500 . ?
C2 C3 1.374(4) . ?
C2 H2 0.9500 . ?
C3 C4 1.382(4) . ?
C3 H3 0.9500 . ?
C4 H4 0.9500 . ?
C11 H11 0.9500 . ?
